data_1572718
loop_
_publ_author_name
'Larsen, Emil Mickey Hilligs&#xf8;e'
'Brock-Nannestad, Theis'
'Skibsted, J&#xf8;rgen'
'Reinholdt, Anders'
'Bendix, Jesper'

_publ_section_title
;
 A homoleptic Ag<sup>III</sup> complex stabilized by succinimidate
 ligands.
;
_journal_issue 43
_journal_name_full 'Chemical science'
_journal_page_first 18067
_journal_page_last 18075
_journal_paper_doi 10.1039/d4sc04843a
_journal_volume 15
_journal_year 2024
_chemical_formula_moiety '2(C16 H16 Ag N4 O8 Rb), 4(H4 O2)'
_chemical_formula_sum 'C32 H48 Ag2 N8 O24 Rb2'
_chemical_formula_weight 1315.46
_space_group_crystal_system tetragonal
_space_group_IT_number 87
_space_group_name_Hall '-I 4'
_space_group_name_H-M_alt 'I 4/m'
_atom_sites_solution_hydrogens mixed
_atom_sites_solution_primary dual
_audit_creation_date 2020-08-10
_audit_creation_method
;
Olex2 1.2
(compiled 2018.05.29 svn.r3508 for OlexSys, GUI svn.r5506)
;
_audit_update_record
;
2024-06-26 deposited with the CCDC.	2024-09-17 downloaded from the CCDC.
;
_cell_angle_alpha 90
_cell_angle_beta 90
_cell_angle_gamma 90
_cell_formula_units_Z 1
_cell_length_a 11.3963(9)
_cell_length_b 11.3963(9)
_cell_length_c 8.5069(6)
_cell_measurement_reflns_used 8673
_cell_measurement_temperature 100(2)
_cell_measurement_theta_max 34.78
_cell_measurement_theta_min 2.53
_cell_volume 1104.84(15)
_computing_cell_refinement 'SAINT V8.40A (?, 2016)'
_computing_data_reduction 'SAINT V8.40A (?, 2016)'
_computing_molecular_graphics 'Olex2 (Dolomanov et al., 2009)'
_computing_publication_material 'Olex2 (Dolomanov et al., 2009)'
_computing_structure_refinement 'ShelXL (Sheldrick, 2015)'
_computing_structure_solution 'XT (Sheldrick, 2015)'
_diffrn_ambient_temperature 100(2)
_diffrn_measured_fraction_theta_full 0.998
_diffrn_measured_fraction_theta_max 0.999
_diffrn_measurement_device_type 'Bruker APEX-II CCD'
_diffrn_measurement_method '\f and \w scans'
_diffrn_radiation_type MoK\a
_diffrn_radiation_wavelength 0.71073
_diffrn_reflns_av_R_equivalents 0.0571
_diffrn_reflns_av_unetI/netI 0.0275
_diffrn_reflns_Laue_measured_fraction_full 0.998
_diffrn_reflns_Laue_measured_fraction_max 0.999
_diffrn_reflns_limit_h_max 16
_diffrn_reflns_limit_h_min -16
_diffrn_reflns_limit_k_max 16
_diffrn_reflns_limit_k_min -16
_diffrn_reflns_limit_l_max 12
_diffrn_reflns_limit_l_min -11
_diffrn_reflns_number 10557
_diffrn_reflns_point_group_measured_fraction_full 0.998
_diffrn_reflns_point_group_measured_fraction_max 0.999
_diffrn_reflns_theta_full 25.242
_diffrn_reflns_theta_max 30.480
_diffrn_reflns_theta_min 2.527
_diffrn_standards_number 0
_exptl_absorpt_coefficient_mu 3.173
_exptl_absorpt_correction_T_max 0.7469
_exptl_absorpt_correction_T_min 0.6301
_exptl_absorpt_correction_type multi-scan
_exptl_absorpt_process_details
'SADABS-2016/2 (Bruker,2016/2) was used for absorption correction. wR2(int) was 0.1127 before and 0.0797 after correction. The Ratio of minimum to maximum transmission is 0.8436. The \l/2 correction factor is Not present.'
_exptl_crystal_colour 'clear yellow'
_exptl_crystal_colour_lustre clear
_exptl_crystal_colour_primary yellow
_exptl_crystal_density_diffrn 1.977
_exptl_crystal_description plank
_exptl_crystal_F_000 656
_exptl_crystal_preparation 'From water'
_exptl_crystal_size_max 0.147
_exptl_crystal_size_mid 0.0992
_exptl_crystal_size_min 0.089
_refine_diff_density_max 0.449
_refine_diff_density_min -0.805
_refine_diff_density_rms 0.093
_refine_ls_extinction_coef 0.0007(2)
_refine_ls_extinction_expression Fc^*^=kFc[1+0.001xFc^2^\l^3^/sin(2\q)]^-1/4^
_refine_ls_extinction_method SHELXL
_refine_ls_goodness_of_fit_ref 1.125
_refine_ls_hydrogen_treatment constr
_refine_ls_matrix_type full
_refine_ls_number_parameters 48
_refine_ls_number_reflns 896
_refine_ls_number_restraints 0
_refine_ls_restrained_S_all 1.125
_refine_ls_R_factor_all 0.0305
_refine_ls_R_factor_gt 0.0214
_refine_ls_shift/su_max 0.000
_refine_ls_shift/su_mean 0.000
_refine_ls_structure_factor_coef Fsqd
_refine_ls_weighting_details 'w=1/[\s^2^(Fo^2^)+(0.0100P)^2^+2.4018P] where P=(Fo^2^+2Fc^2^)/3'
_refine_ls_weighting_scheme calc
_refine_ls_wR_factor_gt 0.0438
_refine_ls_wR_factor_ref 0.0459
_reflns_Friedel_coverage 0.000
_reflns_number_gt 779
_reflns_number_total 896
_reflns_threshold_expression 'I > 2\s(I)'
_cod_data_source_file d4sc04843a2.cif
_cod_data_source_block mo_d8v4542_0m
_cod_depositor_comments 'Adding full bibliography for 1572714--1572719.cif.'
_cod_original_cell_volume 1104.84(19)
_cod_database_code 1572718
_shelxl_version_number 2013-3
_shelx_space_group_comment
;
The symmetry employed for this shelxl refinement is uniquely defined
by the following loop, which should always be used as a source of
symmetry information in preference to the above space-group names.
They are only intended as comments.
;
_shelx_estimated_absorpt_t_max 0.765
_shelx_estimated_absorpt_t_min 0.653
_olex2_refinement_description
;
1. Fixed Uiso
 At 1.2 times of:
  All C(H,H) groups
 At 1.5 times of:
  All O(H,H) groups
2. Others
 Fixed Sof: H00C(0.5) H00D(0.5)
3.a Free rotating group:
 O004(H00C,H00D)
3.b Secondary CH2 refined with riding coordinates:
 C007(H00A,H00B)
;
_olex2_exptl_crystal_mounting_method 'silicone grease on Kapton loop'
_olex2_submission_special_instructions 'No special instructions were received'

loop_
_space_group_symop_operation_xyz
'x, y, z'
'-x, -y, z'
'-y, x, z'
'y, -x, z'
'x+1/2, y+1/2, z+1/2'
'-x+1/2, -y+1/2, z+1/2'
'-y+1/2, x+1/2, z+1/2'
'y+1/2, -x+1/2, z+1/2'
'-x, -y, -z'
'x, y, -z'
'y, -x, -z'
'-y, x, -z'
'-x+1/2, -y+1/2, -z+1/2'
'x+1/2, y+1/2, -z+1/2'
'y+1/2, -x+1/2, -z+1/2'
'-y+1/2, x+1/2, -z+1/2'

loop_
_atom_site_label
_atom_site_type_symbol
_atom_site_fract_x
_atom_site_fract_y
_atom_site_fract_z
_atom_site_U_iso_or_equiv
_atom_site_adp_type
_atom_site_occupancy
_atom_site_site_symmetry_order
_atom_site_calc_flag
_atom_site_refinement_flags_posn
_atom_site_refinement_flags_adp
_atom_site_refinement_flags_occupancy
_atom_site_disorder_assembly
_atom_site_disorder_group
Ag01 Ag 0.5000 0.5000 0.5000 0.00429(11) Uani 1 8 d S T P . .
Rb02 Rb 0.5000 0.5000 1.0000 0.01266(13) Uani 1 8 d S T P . .
O003 O 0.68842(11) 0.57238(12) 0.76683(16) 0.0152(3) Uani 1 1 d . . . . .
O004 O 0.85243(18) 0.6432(2) 1.0000 0.0186(4) Uani 1 2 d S T P . .
H00C H 0.8013 0.6430 0.9273 0.028 Uiso 0.5 1 d G . . . .
H00D H 0.8217 0.6029 1.0733 0.028 Uiso 0.5 1 d G . . . .
N005 N 0.66405(18) 0.56214(19) 0.5000 0.0077(4) Uani 1 2 d S T P . .
C006 C 0.72660(15) 0.58562(15) 0.6335(2) 0.0098(3) Uani 1 1 d . . . . .
C007 C 0.84751(16) 0.62944(17) 0.5899(2) 0.0120(4) Uani 1 1 d . . . . .
H00A H 0.9091 0.5766 0.6314 0.014 Uiso 1 1 calc R . . . .
H00B H 0.8609 0.7095 0.6314 0.014 Uiso 1 1 calc R . . . .

loop_
_atom_site_aniso_label
_atom_site_aniso_U_11
_atom_site_aniso_U_22
_atom_site_aniso_U_33
_atom_site_aniso_U_23
_atom_site_aniso_U_13
_atom_site_aniso_U_12
Ag01 0.00421(13) 0.00421(13) 0.00446(19) 0.000 0.000 0.000
Rb02 0.01352(18) 0.01352(18) 0.0109(3) 0.000 0.000 0.000
O003 0.0134(6) 0.0230(7) 0.0093(7) -0.0001(5) 0.0000(5) -0.0033(5)
O004 0.0169(11) 0.0230(11) 0.0160(11) 0.000 0.000 -0.0066(9)
N005 0.0041(9) 0.0092(10) 0.0097(10) 0.000 0.000 -0.0007(8)
C006 0.0077(8) 0.0080(8) 0.0137(9) -0.0002(7) -0.0011(7) 0.0005(6)
C007 0.0081(8) 0.0148(9) 0.0131(9) 0.0003(7) -0.0013(7) -0.0025(7)

loop_
_atom_type_symbol
_atom_type_description
_atom_type_scat_dispersion_real
_atom_type_scat_dispersion_imag
_atom_type_scat_source
C C 0.0033 0.0016 'International Tables Vol C Tables 4.2.6.8 and 6.1.1.4'
H H 0.0000 0.0000 'International Tables Vol C Tables 4.2.6.8 and 6.1.1.4'
Ag Ag -0.8971 1.1015 'International Tables Vol C Tables 4.2.6.8 and 6.1.1.4'
N N 0.0061 0.0033 'International Tables Vol C Tables 4.2.6.8 and 6.1.1.4'
O O 0.0106 0.0060 'International Tables Vol C Tables 4.2.6.8 and 6.1.1.4'
Rb Rb -0.9393 2.9676 'International Tables Vol C Tables 4.2.6.8 and 6.1.1.4'

loop_
_geom_angle_atom_site_label_1
_geom_angle_atom_site_label_2
_geom_angle_atom_site_label_3
_geom_angle
_geom_angle_site_symmetry_1
_geom_angle_site_symmetry_3
_geom_angle_publ_flag
Rb02 Ag01 Rb02 180.0 . 1_554 ?
N005 Ag01 Rb02 90.0 9_666 . ?
N005 Ag01 Rb02 90.0 9_666 1_554 ?
N005 Ag01 Rb02 90.0 3_655 1_554 ?
N005 Ag01 Rb02 90.0 . 1_554 ?
N005 Ag01 Rb02 90.0 11_566 1_554 ?
N005 Ag01 Rb02 90.0 3_655 . ?
N005 Ag01 Rb02 90.0 . . ?
N005 Ag01 Rb02 90.0 11_566 . ?
N005 Ag01 N005 90.0 11_566 . ?
N005 Ag01 N005 180.0 9_666 . ?
N005 Ag01 N005 180.0 11_566 3_655 ?
N005 Ag01 N005 90.0 3_655 . ?
N005 Ag01 N005 90.0 9_666 3_655 ?
N005 Ag01 N005 90.0 9_666 11_566 ?
Ag01 Rb02 Ag01 180.0 . 1_556 ?
O003 Rb02 Ag01 130.77(3) 4_565 1_556 ?
O003 Rb02 Ag01 49.23(3) 10_557 1_556 ?
O003 Rb02 Ag01 130.77(3) 9_667 . ?
O003 Rb02 Ag01 49.23(3) 3_655 . ?
O003 Rb02 Ag01 49.23(3) 9_667 1_556 ?
O003 Rb02 Ag01 49.23(3) 12_657 1_556 ?
O003 Rb02 Ag01 49.23(3) . . ?
O003 Rb02 Ag01 130.77(3) 11_567 . ?
O003 Rb02 Ag01 130.77(3) 10_557 . ?
O003 Rb02 Ag01 130.77(3) . 1_556 ?
O003 Rb02 Ag01 49.23(3) 2_665 . ?
O003 Rb02 Ag01 130.77(3) 2_665 1_556 ?
O003 Rb02 Ag01 130.77(3) 12_657 . ?
O003 Rb02 Ag01 130.77(3) 3_655 1_556 ?
O003 Rb02 Ag01 49.23(3) 4_565 . ?
O003 Rb02 Ag01 49.23(3) 11_567 1_556 ?
O003 Rb02 O003 115.24(3) 2_665 11_567 ?
O003 Rb02 O003 180.0 12_657 4_565 ?
O003 Rb02 O003 115.24(3) 2_665 12_657 ?
O003 Rb02 O003 98.46(5) 12_657 11_567 ?
O003 Rb02 O003 98.46(5) . 2_665 ?
O003 Rb02 O003 81.54(5) 4_565 11_567 ?
O003 Rb02 O003 115.24(3) 10_557 4_565 ?
O003 Rb02 O003 64.76(3) 9_667 11_567 ?
O003 Rb02 O003 98.46(5) 10_557 9_667 ?
O003 Rb02 O003 115.24(3) 10_557 3_655 ?
O003 Rb02 O003 115.24(3) . 11_567 ?
O003 Rb02 O003 64.76(3) 2_665 3_655 ?
O003 Rb02 O003 64.76(3) . 4_565 ?
O003 Rb02 O003 81.54(5) 12_657 3_655 ?
O003 Rb02 O003 64.76(3) 2_665 4_565 ?
O003 Rb02 O003 98.46(5) 4_565 3_655 ?
O003 Rb02 O003 180.0 . 9_667 ?
O003 Rb02 O003 115.24(3) 9_667 3_655 ?
O003 Rb02 O003 81.54(5) 2_665 9_667 ?
O003 Rb02 O003 180.0 11_567 3_655 ?
O003 Rb02 O003 180.0 10_557 2_665 ?
O003 Rb02 O003 115.24(3) . 12_657 ?
O003 Rb02 O003 64.76(3) 10_557 11_567 ?
O003 Rb02 O003 64.76(3) 10_557 12_657 ?
O003 Rb02 O003 64.76(3) 12_657 9_667 ?
O003 Rb02 O003 81.54(5) . 10_557 ?
O003 Rb02 O003 115.24(3) 4_565 9_667 ?
O003 Rb02 O003 64.76(3) . 3_655 ?
C006 O003 Rb02 152.85(12) . . ?
H00C O004 H00D 104.5 . . ?
C006 N005 Ag01 123.85(11) . . ?
C006 N005 Ag01 123.84(11) 10_556 . ?
C006 N005 C006 112.3(2) . 10_556 ?
O003 C006 N005 124.06(17) . . ?
O003 C006 C007 126.29(17) . . ?
N005 C006 C007 109.64(16) . . ?
C006 C007 C007 104.20(10) . 10_556 ?
C006 C007 H00A 110.9 . . ?
C006 C007 H00B 110.9 . . ?
C007 C007 H00A 110.9 10_556 . ?
C007 C007 H00B 110.9 10_556 . ?
H00A C007 H00B 108.9 . . ?

loop_
_geom_bond_atom_site_label_1
_geom_bond_atom_site_label_2
_geom_bond_distance
_geom_bond_site_symmetry_2
_geom_bond_publ_flag
Ag01 Rb02 4.2534(3) 1_554 ?
Ag01 Rb02 4.2534(3) . ?
Ag01 N005 1.999(2) 9_666 ?
Ag01 N005 1.999(2) . ?
Ag01 N005 1.999(2) 11_566 ?
Ag01 N005 1.999(2) 3_655 ?
Rb02 Ag01 4.2534(3) 1_556 ?
Rb02 O003 3.0374(14) 10_557 ?
Rb02 O003 3.0374(14) 11_567 ?
Rb02 O003 3.0374(14) 4_565 ?
Rb02 O003 3.0374(14) 2_665 ?
Rb02 O003 3.0374(14) 3_655 ?
Rb02 O003 3.0374(14) 12_657 ?
Rb02 O003 3.0374(14) . ?
Rb02 O003 3.0374(14) 9_667 ?
O003 C006 1.224(2) . ?
O004 H00C 0.8498 . ?
O004 H00D 0.8499 . ?
N005 C006 1.367(2) . ?
N005 C006 1.367(2) 10_556 ?
C006 C007 1.512(2) . ?
C007 C007 1.529(4) 10_556 ?
C007 H00A 0.9900 . ?
C007 H00B 0.9900 . ?
